data_1519621
loop_
_publ_author_name
'Maguire, Courtney K.'
'Brunskill, Andrew P. J.'

_publ_section_title
;
 Assessment of the Stoichiometry of Multicomponent Crystals Using Only
 X-ray Powder Diffraction Data.
;
_journal_issue 6
_journal_name_full 'Molecular pharmaceutics'
_journal_page_first 2061
_journal_page_last 2067
_journal_paper_doi 10.1021/mp5008458
_journal_volume 12
_journal_year 2015
_chemical_absolute_configuration ad
_chemical_formula_moiety 'C21 H23 N3 O5 . C H4 O'
_chemical_formula_sum 'C22 H27 N3 O6'
_chemical_formula_weight 429.46
_chemical_name_common
;
Navarixin methanol solvate
;
_chemical_name_systematic
;
2-Hydroxy-N,N-dimethyl-3-[(2-{[(1R)-1-(5-methylfuran-2-yl)propyl]amino}
-3,4-dioxocyclobut-1-en-1-yl)amino]benzamide methanol solvate 
;
_space_group_crystal_system monoclinic
_space_group_IT_number 4
_space_group_name_Hall 'P 2yb'
_space_group_name_H-M_alt 'P 1 21 1'
_symmetry_space_group_name_Hall 'P 2yb'
_symmetry_space_group_name_H-M 'P 1 21 1'
_atom_sites_solution_hydrogens geom
_audit_creation_method SHELXL-2014
_cell_angle_alpha 90
_cell_angle_beta 111.6656(6)
_cell_angle_gamma 90
_cell_formula_units_Z 2
_cell_length_a 9.4995(2)
_cell_length_b 9.7624(2)
_cell_length_c 12.7614(3)
_cell_measurement_reflns_used 9988
_cell_measurement_temperature 293(2)
_cell_measurement_theta_max 66.61
_cell_measurement_theta_min 3.73
_cell_volume 1099.86(4)
_computing_cell_refinement 'SAINT V8.34A'
_computing_data_collection 'SAINT V8.34A'
_computing_data_reduction 'SAINT V8.34A'
_computing_molecular_graphics 'SHELXL-2014 (Sheldrick, 2014)'
_computing_publication_material 'SHELXL-2014 (Sheldrick, 2014)'
_computing_structure_refinement 'SHELXL-2014 (Sheldrick, 2014)'
_computing_structure_solution 'SHELXL-2014 (Sheldrick, 2014)'
_diffrn_ambient_temperature 293(2)
_diffrn_detector_area_resol_mean 8.333
_diffrn_measured_fraction_theta_full 0.999
_diffrn_measured_fraction_theta_max 0.999
_diffrn_measurement_device_type 'Bruker \k-geometry diffractometer'
_diffrn_measurement_method 'phi and omega scans'
_diffrn_radiation_type CuK\a
_diffrn_radiation_wavelength 1.54178
_diffrn_reflns_av_R_equivalents 0.0172
_diffrn_reflns_av_unetI/netI 0.0202
_diffrn_reflns_laue_measured_fraction_full 0.999
_diffrn_reflns_laue_measured_fraction_max 0.999
_diffrn_reflns_limit_h_max 11
_diffrn_reflns_limit_h_min -11
_diffrn_reflns_limit_k_max 11
_diffrn_reflns_limit_k_min -11
_diffrn_reflns_limit_l_max 14
_diffrn_reflns_limit_l_min -15
_diffrn_reflns_number 11677
_diffrn_reflns_point_group_measured_fraction_full 0.993
_diffrn_reflns_point_group_measured_fraction_max 0.993
_diffrn_reflns_theta_full 66.500
_diffrn_reflns_theta_max 66.470
_diffrn_reflns_theta_min 3.727
_diffrn_source 'sealed-tube X-ray generator'
_exptl_absorpt_coefficient_mu 0.789
_exptl_absorpt_correction_T_max 0.813
_exptl_absorpt_correction_T_min 0.813
_exptl_absorpt_correction_type multi-scan
_exptl_absorpt_process_details
;
(SADABS; Sheldrick, 2003)
;
_exptl_crystal_colour colorless
_exptl_crystal_density_diffrn 1.297
_exptl_crystal_description block
_exptl_crystal_F_000 456
_exptl_crystal_size_max 0.150
_exptl_crystal_size_mid 0.150
_exptl_crystal_size_min 0.150
_exptl_transmission_factor_max 0.753
_exptl_transmission_factor_min 0.689
_refine_diff_density_max 0.125
_refine_diff_density_min -0.122
_refine_diff_density_rms 0.025
_refine_ls_abs_structure_details
;
 Flack x determined using 1734 quotients [(I+)-(I-)]/[(I+)+(I-)]
 (Parsons, Flack and Wagner, Acta Cryst. B69 (2013) 249-259).
;
_refine_ls_abs_structure_Flack -0.03(9)
_refine_ls_extinction_method none
_refine_ls_goodness_of_fit_ref 1.064
_refine_ls_hydrogen_treatment constr
_refine_ls_matrix_type full
_refine_ls_number_parameters 286
_refine_ls_number_reflns 3837
_refine_ls_number_restraints 1
_refine_ls_restrained_S_all 1.064
_refine_ls_R_factor_all 0.0303
_refine_ls_R_factor_gt 0.0299
_refine_ls_shift/su_max 0.003
_refine_ls_shift/su_mean 0.000
_refine_ls_structure_factor_coef Fsqd
_refine_ls_weighting_details 'w=1/[\s^2^(Fo^2^)+(0.0505P)^2^+0.1187P] where P=(Fo^2^+2Fc^2^)/3'
_refine_ls_weighting_scheme calc
_refine_ls_wR_factor_gt 0.0850
_refine_ls_wR_factor_ref 0.0854
_reflns_Friedel_coverage 0.867
_reflns_friedel_fraction_full 0.986
_reflns_friedel_fraction_max 0.986
_reflns_number_gt 3775
_reflns_number_total 3837
_reflns_threshold_expression 'I > 2\s(I)'
_cod_data_source_file mp5008458_si_002.cif
_cod_data_source_block mdj066_abs
_cod_depositor_comments 'Adding full bibliography for 1519620--1519621.cif.'
_cod_database_code 1519621
_shelx_space_group_comment
;
The symmetry employed for this shelxl refinement is uniquely defined
by the following loop, which should always be used as a source of
symmetry information in preference to the above space-group names.
They are only intended as comments.
;
_shelx_estimated_absorpt_t_min 0.891
_shelx_estimated_absorpt_t_max 0.891
_shelxl_version_number 2014-3

loop_
_space_group_symop_operation_xyz
'x, y, z'
'-x, y+1/2, -z'

loop_
_atom_site_label
_atom_site_type_symbol
_atom_site_fract_x
_atom_site_fract_y
_atom_site_fract_z
_atom_site_U_iso_or_equiv
_atom_site_adp_type
_atom_site_occupancy
_atom_site_site_symmetry_order
_atom_site_calc_flag
_atom_site_refinement_flags_posn
_atom_site_refinement_flags_adp
C1A C 0.7733(2) 0.5986(2) 0.98109(16) 0.0405(4) Uani 1 1 d . .
C2A C 0.6764(2) 0.55055(19) 0.87684(16) 0.0371(4) Uani 1 1 d . .
C3A C 0.7315(2) 0.4611(2) 0.81497(16) 0.0373(4) Uani 1 1 d . .
C4A C 0.8819(2) 0.4206(2) 0.85711(19) 0.0472(5) Uani 1 1 d . .
H4AA H 0.9189 0.3629 0.8153 0.057 Uiso 1 1 calc R U
C5A C 0.9766(2) 0.4667(3) 0.9622(2) 0.0550(6) Uani 1 1 d . .
H5AA H 1.0770 0.4378 0.9916 0.066 Uiso 1 1 calc R U
C6A C 0.9236(3) 0.5550(3) 1.02327(18) 0.0518(5) Uani 1 1 d . .
H6AA H 0.9887 0.5858 1.0934 0.062 Uiso 1 1 calc R U
O2A O 0.52785(16) 0.58599(18) 0.82744(12) 0.0478(4) Uani 1 1 d . .
H2A H 0.4926 0.5995 0.8763 0.072 Uiso 1 1 calc R U
C1'A C 0.7232(2) 0.7056(2) 1.04460(17) 0.0422(4) Uani 1 1 d . .
O1'A O 0.6776(2) 0.81738(17) 0.99939(14) 0.0577(4) Uani 1 1 d . .
N2'A N 0.7387(2) 0.6782(2) 1.15069(15) 0.0511(5) Uani 1 1 d . .
C3'A C 0.7143(5) 0.7858(4) 1.2204(3) 0.0852(10) Uani 1 1 d . .
H3'A H 0.7502 0.8713 1.2026 0.128 Uiso 1 1 calc R U
H3'B H 0.7683 0.7644 1.2984 0.128 Uiso 1 1 calc R U
H3'C H 0.6080 0.7930 1.2063 0.128 Uiso 1 1 calc R U
C3"A C 0.7717(4) 0.5435(3) 1.2019(2) 0.0684(7) Uani 1 1 d . .
H3"A H 0.7494 0.4752 1.1439 0.103 Uiso 1 1 calc R U
H3"B H 0.7107 0.5277 1.2462 0.103 Uiso 1 1 calc R U
H3"C H 0.8769 0.5384 1.2494 0.103 Uiso 1 1 calc R U
O1B O 0.63724(17) 0.08422(16) 0.45581(12) 0.0478(4) Uani 1 1 d . .
O2B O 0.8819(2) 0.1837(2) 0.69495(16) 0.0672(5) Uani 1 1 d . .
C1B C 0.6417(2) 0.3219(2) 0.64004(16) 0.0378(4) Uani 1 1 d . .
C2B C 0.5371(2) 0.2780(2) 0.53486(17) 0.0382(4) Uani 1 1 d . .
C3B C 0.6413(2) 0.1738(2) 0.52439(17) 0.0404(4) Uani 1 1 d . .
C4B C 0.7547(2) 0.2194(2) 0.63620(18) 0.0461(5) Uani 1 1 d . .
N1'B N 0.62586(18) 0.41757(18) 0.70969(14) 0.0387(4) Uani 1 1 d . .
H1'A H 0.5395 0.4583 0.6874 0.046 Uiso 1 1 calc R U
O1'C O 0.1774(2) 0.0938(2) 0.42863(14) 0.0642(5) Uani 1 1 d . .
C2'C C 0.1684(3) 0.1983(3) 0.3555(2) 0.0528(5) Uani 1 1 d . .
C3'C C 0.0227(3) 0.2226(4) 0.2930(3) 0.0843(10) Uani 1 1 d . .
H3'D H -0.0138 0.2877 0.2362 0.101 Uiso 1 1 calc R U
C4'C C -0.0652(4) 0.1311(4) 0.3291(4) 0.0948(12) Uani 1 1 d . .
H4'A H -0.1703 0.1247 0.3006 0.114 Uiso 1 1 calc R U
C5'C C 0.0308(4) 0.0556(4) 0.4118(3) 0.0766(9) Uani 1 1 d . .
C1"C C 0.0153(6) -0.0568(6) 0.4851(4) 0.1161(17) Uani 1 1 d . .
H1"A H -0.0669 -0.1156 0.4424 0.174 Uiso 1 1 calc R U
H1"B H -0.0048 -0.0188 0.5475 0.174 Uiso 1 1 calc R U
H1"C H 0.1075 -0.1088 0.5128 0.174 Uiso 1 1 calc R U
N2"C N 0.39714(19) 0.3150(2) 0.47292(14) 0.0437(4) Uani 1 1 d . .
H2"A H 0.3527 0.3746 0.4997 0.052 Uiso 1 1 calc R U
C1C C 0.3138(3) 0.2579(2) 0.35958(18) 0.0472(5) Uani 1 1 d . .
H1CA H 0.3750 0.1840 0.3462 0.057 Uiso 1 1 calc R U
C2C C 0.2923(4) 0.3673(3) 0.2701(2) 0.0659(7) Uani 1 1 d . .
H2CA H 0.2388 0.3276 0.1963 0.079 Uiso 1 1 calc R U
H2CB H 0.2299 0.4402 0.2812 0.079 Uiso 1 1 calc R U
C3C C 0.4406(5) 0.4272(4) 0.2728(3) 0.0869(10) Uani 1 1 d . .
H3CA H 0.4206 0.4955 0.2150 0.130 Uiso 1 1 calc R U
H3CB H 0.5019 0.3559 0.2600 0.130 Uiso 1 1 calc R U
H3CC H 0.4932 0.4683 0.3451 0.130 Uiso 1 1 calc R U
O1M O 0.6012(2) 1.0840(2) 1.02271(19) 0.0719(5) Uani 1 1 d . .
H1M H 0.6353 1.0088 1.0157 0.108 Uiso 1 1 calc R U
C1M C 0.6822(4) 1.1865(4) 0.9933(3) 0.0837(9) Uani 1 1 d . .
H1MC H 0.6368 1.2738 0.9952 0.126 Uiso 1 1 calc R U
H1MB H 0.6804 1.1695 0.9188 0.126 Uiso 1 1 calc R U
H1MA H 0.7851 1.1865 1.0459 0.126 Uiso 1 1 calc R U

loop_
_atom_site_aniso_label
_atom_site_aniso_U_11
_atom_site_aniso_U_22
_atom_site_aniso_U_33
_atom_site_aniso_U_23
_atom_site_aniso_U_13
_atom_site_aniso_U_12
C1A 0.0435(10) 0.0391(10) 0.0361(9) -0.0007(8) 0.0115(8) -0.0027(9)
C2A 0.0389(9) 0.0343(10) 0.0362(10) 0.0018(8) 0.0116(8) -0.0028(8)
C3A 0.0403(10) 0.0353(10) 0.0337(9) 0.0006(8) 0.0107(8) -0.0047(8)
C4A 0.0436(11) 0.0498(12) 0.0463(11) -0.0078(9) 0.0143(9) 0.0014(9)
C5A 0.0363(11) 0.0661(15) 0.0531(13) -0.0118(12) 0.0054(9) 0.0055(10)
C6A 0.0449(11) 0.0583(14) 0.0431(11) -0.0093(10) 0.0058(9) -0.0027(10)
O2A 0.0396(7) 0.0566(9) 0.0417(7) -0.0061(7) 0.0085(6) 0.0045(7)
C1'A 0.0426(10) 0.0408(11) 0.0386(10) -0.0059(9) 0.0095(8) -0.0058(9)
O1'A 0.0757(11) 0.0406(8) 0.0558(9) -0.0009(8) 0.0230(8) 0.0038(8)
N2'A 0.0573(11) 0.0545(11) 0.0369(9) -0.0068(8) 0.0121(8) 0.0014(9)
C3'A 0.111(3) 0.090(2) 0.0555(16) -0.0229(16) 0.0313(16) 0.0115(19)
C3"A 0.0815(18) 0.0709(17) 0.0538(14) 0.0143(13) 0.0262(13) 0.0021(15)
O1B 0.0539(8) 0.0389(8) 0.0474(8) -0.0060(7) 0.0151(6) 0.0016(7)
O2B 0.0553(9) 0.0637(11) 0.0623(10) -0.0134(9) -0.0020(8) 0.0193(9)
C1B 0.0433(10) 0.0330(9) 0.0352(9) 0.0023(8) 0.0123(8) -0.0014(8)
C2B 0.0433(11) 0.0337(10) 0.0366(10) 0.0002(7) 0.0136(8) -0.0027(8)
C3B 0.0460(10) 0.0337(10) 0.0399(10) -0.0005(8) 0.0138(8) -0.0008(8)
C4B 0.0487(11) 0.0388(11) 0.0442(11) -0.0018(9) 0.0095(9) 0.0030(9)
N1'B 0.0379(8) 0.0392(9) 0.0342(8) -0.0027(7) 0.0078(7) 0.0002(7)
O1'C 0.0557(9) 0.0779(12) 0.0523(9) -0.0076(9) 0.0120(7) -0.0113(9)
C2'C 0.0486(12) 0.0479(13) 0.0522(12) -0.0156(10) 0.0073(10) 0.0021(10)
C3'C 0.0512(14) 0.0649(19) 0.108(2) -0.0094(18) -0.0041(15) 0.0049(14)
C4'C 0.0442(15) 0.091(2) 0.132(3) -0.029(2) 0.0126(19) -0.0066(16)
C5'C 0.0686(17) 0.089(2) 0.0786(18) -0.0373(18) 0.0342(15) -0.0289(16)
C1"C 0.124(3) 0.151(4) 0.086(2) -0.026(3) 0.053(2) -0.066(3)
N2"C 0.0411(9) 0.0444(9) 0.0393(9) -0.0093(8) 0.0075(7) 0.0039(8)
C1C 0.0484(11) 0.0459(11) 0.0386(11) -0.0111(9) 0.0058(9) 0.0067(9)
C2C 0.0830(18) 0.0600(15) 0.0433(13) -0.0041(11) 0.0100(12) 0.0058(13)
C3C 0.120(3) 0.079(2) 0.0679(18) 0.0037(16) 0.0425(19) -0.016(2)
O1M 0.0842(12) 0.0518(10) 0.1004(14) 0.0094(10) 0.0581(11) 0.0118(10)
C1M 0.089(2) 0.0657(18) 0.108(3) -0.0010(18) 0.049(2) -0.0127(17)

loop_
_atom_type_symbol
_atom_type_description
_atom_type_scat_dispersion_real
_atom_type_scat_dispersion_imag
_atom_type_scat_source
C C 0.0181 0.0091 'International Tables Vol C Tables 4.2.6.8 and 6.1.1.4'
H H 0.0000 0.0000 'International Tables Vol C Tables 4.2.6.8 and 6.1.1.4'
N N 0.0311 0.0180 'International Tables Vol C Tables 4.2.6.8 and 6.1.1.4'
O O 0.0492 0.0322 'International Tables Vol C Tables 4.2.6.8 and 6.1.1.4'

loop_
_geom_angle_atom_site_label_1
_geom_angle_atom_site_label_2
_geom_angle_atom_site_label_3
_geom_angle
C2A C1A C6A 119.21(19)
C2A C1A C1'A 121.40(18)
C6A C1A C1'A 119.18(18)
O2A C2A C1A 124.35(18)
O2A C2A C3A 115.88(16)
C1A C2A C3A 119.76(18)
C4A C3A C2A 120.36(18)
C4A C3A N1'B 123.48(18)
C2A C3A N1'B 116.16(17)
C3A C4A C5A 119.4(2)
C3A C4A H4AA 120.3
C5A C4A H4AA 120.3
C6A C5A C4A 120.6(2)
C6A C5A H5AA 119.7
C4A C5A H5AA 119.7
C5A C6A C1A 120.65(19)
C5A C6A H6AA 119.7
C1A C6A H6AA 119.7
C2A O2A H2A 109.5
O1'A C1'A N2'A 122.7(2)
O1'A C1'A C1A 119.22(19)
N2'A C1'A C1A 117.98(19)
C1'A N2'A C3'A 119.6(2)
C1'A N2'A C3"A 124.3(2)
C3'A N2'A C3"A 116.0(2)
N2'A C3'A H3'A 109.5
N2'A C3'A H3'B 109.5
H3'A C3'A H3'B 109.5
N2'A C3'A H3'C 109.5
H3'A C3'A H3'C 109.5
H3'B C3'A H3'C 109.5
N2'A C3"A H3"A 109.5
N2'A C3"A H3"B 109.5
H3"A C3"A H3"B 109.5
N2'A C3"A H3"C 109.5
H3"A C3"A H3"C 109.5
H3"B C3"A H3"C 109.5
N1'B C1B C2B 129.30(19)
N1'B C1B C4B 139.05(18)
C2B C1B C4B 91.59(16)
N2"C C2B C1B 133.33(19)
N2"C C2B C3B 134.57(19)
C1B C2B C3B 92.05(17)
O1B C3B C2B 135.9(2)
O1B C3B C4B 135.3(2)
C2B C3B C4B 88.81(16)
O2B C4B C1B 137.9(2)
O2B C4B C3B 134.6(2)
C1B C4B C3B 87.55(16)
C1B N1'B C3A 128.91(17)
C1B N1'B H1'A 115.5
C3A N1'B H1'A 115.5
C2'C O1'C C5'C 106.9(2)
C3'C C2'C O1'C 109.2(3)
C3'C C2'C C1C 134.2(3)
O1'C C2'C C1C 116.56(19)
C2'C C3'C C4'C 107.5(3)
C2'C C3'C H3'D 126.3
C4'C C3'C H3'D 126.3
C5'C C4'C C3'C 107.1(3)
C5'C C4'C H4'A 126.5
C3'C C4'C H4'A 126.5
C4'C C5'C O1'C 109.3(3)
C4'C C5'C C1"C 135.2(3)
O1'C C5'C C1"C 115.6(3)
C5'C C1"C H1"A 109.5
C5'C C1"C H1"B 109.5
H1"A C1"C H1"B 109.5
C5'C C1"C H1"C 109.5
H1"A C1"C H1"C 109.5
H1"B C1"C H1"C 109.5
C2B N2"C C1C 122.67(18)
C2B N2"C H2"A 118.7
C1C N2"C H2"A 118.7
N2"C C1C C2'C 109.76(19)
N2"C C1C C2C 110.21(19)
C2'C C1C C2C 112.6(2)
N2"C C1C H1CA 108.1
C2'C C1C H1CA 108.1
C2C C1C H1CA 108.1
C3C C2C C1C 112.8(2)
C3C C2C H2CA 109.0
C1C C2C H2CA 109.0
C3C C2C H2CB 109.0
C1C C2C H2CB 109.0
H2CA C2C H2CB 107.8
C2C C3C H3CA 109.5
C2C C3C H3CB 109.5
H3CA C3C H3CB 109.5
C2C C3C H3CC 109.5
H3CA C3C H3CC 109.5
H3CB C3C H3CC 109.5
C1M O1M H1M 109.5
O1M C1M H1MC 109.5
O1M C1M H1MB 109.5
H1MC C1M H1MB 109.5
O1M C1M H1MA 109.5
H1MC C1M H1MA 109.5
H1MB C1M H1MA 109.5

loop_
_geom_bond_atom_site_label_1
_geom_bond_atom_site_label_2
_geom_bond_distance
C1A C2A 1.390(3)
C1A C6A 1.394(3)
C1A C1'A 1.503(3)
C2A O2A 1.361(2)
C2A C3A 1.402(3)
C3A C4A 1.385(3)
C3A N1'B 1.413(2)
C4A C5A 1.385(3)
C4A H4AA 0.9300
C5A C6A 1.376(3)
C5A H5AA 0.9300
C6A H6AA 0.9300
O2A H2A 0.8200
C1'A O1'A 1.235(3)
C1'A N2'A 1.334(3)
N2'A C3'A 1.449(4)
N2'A C3"A 1.450(4)
C3'A H3'A 0.9600
C3'A H3'B 0.9600
C3'A H3'C 0.9600
C3"A H3"A 0.9600
C3"A H3"B 0.9600
C3"A H3"C 0.9600
O1B C3B 1.228(3)
O2B C4B 1.214(3)
C1B N1'B 1.335(3)
C1B C2B 1.410(3)
C1B C4B 1.482(3)
C2B N2"C 1.322(3)
C2B C3B 1.460(3)
C3B C4B 1.503(3)
N1'B H1'A 0.8600
O1'C C2'C 1.364(3)
O1'C C5'C 1.380(3)
C2'C C3'C 1.338(4)
C2'C C1C 1.482(4)
C3'C C4'C 1.411(6)
C3'C H3'D 0.9300
C4'C C5'C 1.333(5)
C4'C H4'A 0.9300
C5'C C1"C 1.484(6)
C1"C H1"A 0.9600
C1"C H1"B 0.9600
C1"C H1"C 0.9600
N2"C C1C 1.477(3)
N2"C H2"A 0.8600
C1C C2C 1.521(4)
C1C H1CA 0.9800
C2C C3C 1.514(5)
C2C H2CA 0.9700
C2C H2CB 0.9700
C3C H3CA 0.9600
C3C H3CB 0.9600
C3C H3CC 0.9600
O1M C1M 1.395(4)
O1M H1M 0.8200
C1M H1MC 0.9600
C1M H1MB 0.9600
C1M H1MA 0.9600

loop_
_geom_hbond_atom_site_label_D
_geom_hbond_atom_site_label_H
_geom_hbond_atom_site_label_A
_geom_hbond_distance_DH
_geom_hbond_distance_HA
_geom_hbond_distance_DA
_geom_hbond_angle_DHA
_geom_hbond_site_symmetry_A
O2A H2A O1M 0.82 1.82 2.625(2) 165.3 2_647
N1'B H1'A O1B 0.86 2.33 3.075(2) 145.9 2_656
N2"C H2"A O1B 0.86 2.12 2.840(2) 141.3 2_656
O1M H1M O1'A 0.82 1.94 2.748(3) 168.5 .

loop_
_geom_torsion_atom_site_label_1
_geom_torsion_atom_site_label_2
_geom_torsion_atom_site_label_3
_geom_torsion_atom_site_label_4
_geom_torsion
C6A C1A C2A O2A 180.0(2)
C1'A C1A C2A O2A -5.3(3)
C6A C1A C2A C3A -1.1(3)
C1'A C1A C2A C3A 173.60(18)
O2A C2A C3A C4A 178.99(19)
C1A C2A C3A C4A 0.0(3)
O2A C2A C3A N1'B -0.7(3)
C1A C2A C3A N1'B -179.75(17)
C2A C3A C4A C5A 1.4(3)
N1'B C3A C4A C5A -178.9(2)
C3A C4A C5A C6A -1.7(4)
C4A C5A C6A C1A 0.6(4)
C2A C1A C6A C5A 0.8(4)
C1'A C1A C6A C5A -174.0(2)
C2A C1A C1'A O1'A -57.8(3)
C6A C1A C1'A O1'A 116.9(2)
C2A C1A C1'A N2'A 126.2(2)
C6A C1A C1'A N2'A -59.1(3)
O1'A C1'A N2'A C3'A -5.5(4)
C1A C1'A N2'A C3'A 170.4(3)
O1'A C1'A N2'A C3"A 171.2(2)
C1A C1'A N2'A C3"A -12.9(3)
N1'B C1B C2B N2"C 0.5(4)
C4B C1B C2B N2"C 178.1(2)
N1'B C1B C2B C3B -177.3(2)
C4B C1B C2B C3B 0.23(17)
N2"C C2B C3B O1B 0.0(4)
C1B C2B C3B O1B 177.8(2)
N2"C C2B C3B C4B -178.0(2)
C1B C2B C3B C4B -0.22(16)
N1'B C1B C4B O2B -2.5(5)
C2B C1B C4B O2B -179.6(3)
N1'B C1B C4B C3B 176.9(2)
C2B C1B C4B C3B -0.22(16)
O1B C3B C4B O2B 1.6(5)
C2B C3B C4B O2B 179.6(3)
O1B C3B C4B C1B -177.8(2)
C2B C3B C4B C1B 0.21(16)
C2B C1B N1'B C3A -179.84(19)
C4B C1B N1'B C3A 3.9(4)
C4A C3A N1'B C1B 8.8(3)
C2A C3A N1'B C1B -171.48(19)
C5'C O1'C C2'C C3'C -1.6(3)
C5'C O1'C C2'C C1C 179.1(2)
O1'C C2'C C3'C C4'C 1.0(4)
C1C C2'C C3'C C4'C -180.0(3)
C2'C C3'C C4'C C5'C 0.1(4)
C3'C C4'C C5'C O1'C -1.1(4)
C3'C C4'C C5'C C1"C -179.9(4)
C2'C O1'C C5'C C4'C 1.7(3)
C2'C O1'C C5'C C1"C -179.2(3)
C1B C2B N2"C C1C 175.8(2)
C3B C2B N2"C C1C -7.3(4)
C2B N2"C C1C C2'C 124.7(2)
C2B N2"C C1C C2C -110.8(2)
C3'C C2'C C1C N2"C 120.6(3)
O1'C C2'C C1C N2"C -60.5(3)
C3'C C2'C C1C C2C -2.6(4)
O1'C C2'C C1C C2C 176.4(2)
N2"C C1C C2C C3C 57.9(3)
C2'C C1C C2C C3C -179.2(2)
